data_7017398
loop_
_publ_author_name
'Kajiwara, Takashi'
'Wagner, Rita'
'Bill, Eckhard'
'Weyherm\"uller, Thomas'
'Chaudhuri, Phalguni'

_publ_section_title
;
 Non-oxo 5-coordinate and 6-coordinate vanadium(iv) complexes with their
 precursor [LV(III)(CH(3)OH)](0), where L = a trianionic
 aminetris(phenolate)-[N,O,O,O] donor ligand: a magnetostructural and EPR
 study.
;
_journal_issue 47
_journal_name_full 'Dalton transactions (Cambridge, England : 2003)'
_journal_page_first 12719
_journal_page_last 12726
_journal_paper_doi 10.1039/c1dt11277e
_journal_volume 40
_journal_year 2011
_chemical_formula_moiety 'C50 H73 N O5 V'
_chemical_formula_sum 'C50 H73 N O5 V'
_chemical_formula_weight 819.03
_chemical_name_systematic
;
?
;
_space_group_IT_number 7
_symmetry_cell_setting monoclinic
_symmetry_space_group_name_Hall 'P -2yac'
_symmetry_space_group_name_H-M 'P 1 n 1'
_atom_sites_solution_hydrogens geom
_atom_sites_solution_primary direct
_atom_sites_solution_secondary difmap
_audit_creation_method SHELXL-97
_cell_angle_alpha 90.00
_cell_angle_beta 91.14(1)
_cell_angle_gamma 90.00
_cell_formula_units_Z 4
_cell_length_a 14.2584(9)
_cell_length_b 19.0279(12)
_cell_length_c 17.548(2)
_cell_measurement_reflns_used 82567
_cell_measurement_temperature 100(2)
_cell_measurement_theta_max 30.03
_cell_measurement_theta_min 2.91
_cell_volume 4760.0(7)
_computing_cell_refinement 'Nonius Collect Software'
_computing_data_collection 'Nonius Collect Software'
_computing_data_reduction 'Nonius Collect Software'
_computing_structure_refinement 'SHELXL-97 (Sheldrick, 1997)'
_computing_structure_solution 'SHELXS-97 (Sheldrick, 1990)'
_diffrn_ambient_temperature 100(2)
_diffrn_measured_fraction_theta_full 0.996
_diffrn_measured_fraction_theta_max 0.996
_diffrn_measurement_device_type 'Nonius Kappa-CCD'
_diffrn_measurement_method '379 images at 1 deg. in \w, 160 sec./frame'
_diffrn_radiation_monochromator graphite
_diffrn_radiation_source 'rotating anode'
_diffrn_radiation_type MoK\a
_diffrn_radiation_wavelength 0.71073
_diffrn_reflns_av_R_equivalents 0.0774
_diffrn_reflns_av_sigmaI/netI 0.1036
_diffrn_reflns_limit_h_max 16
_diffrn_reflns_limit_h_min -16
_diffrn_reflns_limit_k_max 22
_diffrn_reflns_limit_k_min -22
_diffrn_reflns_limit_l_max 20
_diffrn_reflns_limit_l_min -16
_diffrn_reflns_number 32678
_diffrn_reflns_theta_full 25.00
_diffrn_reflns_theta_max 25.00
_diffrn_reflns_theta_min 3.21
_exptl_absorpt_coefficient_mu 0.252
_exptl_absorpt_correction_T_max 0.989
_exptl_absorpt_correction_T_min 0.952
_exptl_absorpt_correction_type gaussian
_exptl_absorpt_process_details 'SADABS 2008/1, Bruker AXS (2008)'
_exptl_crystal_colour 'dark violet'
_exptl_crystal_density_diffrn 1.143
_exptl_crystal_density_method 'not measured'
_exptl_crystal_description 'transparent parallelepiped'
_exptl_crystal_F_000 1772
_exptl_crystal_size_max 0.14
_exptl_crystal_size_mid 0.06
_exptl_crystal_size_min 0.05
_refine_diff_density_max 0.852
_refine_diff_density_min -0.418
_refine_diff_density_rms 0.065
_refine_ls_abs_structure_details 'Flack H D (1983), Acta Cryst. A39, 876-881'
_refine_ls_abs_structure_Flack 0.00(3)
_refine_ls_extinction_method none
_refine_ls_goodness_of_fit_ref 1.038
_refine_ls_hydrogen_treatment constr
_refine_ls_matrix_type full
_refine_ls_number_parameters 1067
_refine_ls_number_reflns 13092
_refine_ls_number_restraints 2
_refine_ls_restrained_S_all 1.038
_refine_ls_R_factor_all 0.0953
_refine_ls_R_factor_gt 0.0670
_refine_ls_shift/su_max 0.000
_refine_ls_shift/su_mean 0.000
_refine_ls_structure_factor_coef Fsqd
_refine_ls_weighting_details 'calc w=1/[\s^2^(Fo^2^)+(0.0485P)^2^+4.9908P] where P=(Fo^2^+2Fc^2^)/3'
_refine_ls_weighting_scheme calc
_refine_ls_wR_factor_gt 0.1319
_refine_ls_wR_factor_ref 0.1443
_reflns_number_gt 10086
_reflns_number_total 13092
_reflns_threshold_expression >2sigma(I)
_cod_data_source_file c1dt11277e.txt
_cod_data_source_block 3
_cod_depositor_comments
;
The following automatic conversions were performed:

'_symmetry_cell_setting' value 'Monoclinic' changed to 'monoclinic'
according to /home/saulius/struct/CIF-dictionaries/cif_core.dic
dictionary named 'cif_core.dic' version 2.4.1 from
2010-06-29.

'_exptl_absorpt_correction_type' value 'Gaussian'
changed to 'gaussian' according to
/home/saulius/struct/CIF-dictionaries/cif_core.dic dictionary named
'cif_core.dic' version 2.4.1 from 2010-06-29.

Automatic conversion script
Id: cif_fix_values 1715 2011-07-08 13:25:40Z adriana 
;
_cod_original_sg_symbol_H-M 'P n'
_cod_database_code 7017398

loop_
_symmetry_equiv_pos_as_xyz
'x, y, z'
'x+1/2, -y, z+1/2'

loop_
_atom_site_label
_atom_site_type_symbol
_atom_site_fract_x
_atom_site_fract_y
_atom_site_fract_z
_atom_site_U_iso_or_equiv
_atom_site_adp_type
_atom_site_occupancy
_atom_site_symmetry_multiplicity
_atom_site_calc_flag
_atom_site_refinement_flags
V1 V 0.44789(6) 0.58361(5) 0.75283(6) 0.0234(2) Uani 1 1 d .
N1 N 0.5768(3) 0.5380(2) 0.7102(3) 0.0207(11) Uani 1 1 d .
C2 C 0.5872(4) 0.5573(3) 0.6281(3) 0.0235(14) Uani 1 1 d .
H2A H 0.6459 0.5360 0.6098 0.028 Uiso 1 1 calc R
H2B H 0.5942 0.6089 0.6247 0.028 Uiso 1 1 calc R
C3 C 0.5084(4) 0.5354(3) 0.5751(3) 0.0206(13) Uani 1 1 d .
O4 O 0.3969(2) 0.53508(19) 0.6719(2) 0.0247(9) Uani 1 1 d .
C4 C 0.4174(4) 0.5236(3) 0.5985(3) 0.0219(13) Uani 1 1 d .
C5 C 0.3492(4) 0.4952(3) 0.5494(4) 0.0288(15) Uani 1 1 d .
C6 C 0.3730(4) 0.4890(3) 0.4731(4) 0.0273(14) Uani 1 1 d .
H6 H 0.3262 0.4729 0.4380 0.033 Uiso 1 1 calc R
C7 C 0.4609(4) 0.5049(3) 0.4451(4) 0.0236(13) Uani 1 1 d .
C8 C 0.5282(4) 0.5266(3) 0.4980(4) 0.0248(14) Uani 1 1 d .
H8 H 0.5900 0.5359 0.4813 0.030 Uiso 1 1 calc R
C9 C 0.2534(4) 0.4693(3) 0.5787(4) 0.0320(15) Uani 1 1 d .
C10 C 0.1968(4) 0.5300(3) 0.6107(4) 0.0389(17) Uani 1 1 d .
H10A H 0.1860 0.5653 0.5708 0.058 Uiso 1 1 calc R
H10B H 0.2317 0.5514 0.6535 0.058 Uiso 1 1 calc R
H10C H 0.1364 0.5125 0.6284 0.058 Uiso 1 1 calc R
C11 C 0.2713(4) 0.4126(3) 0.6413(4) 0.0375(17) Uani 1 1 d .
H11A H 0.3089 0.4330 0.6831 0.056 Uiso 1 1 calc R
H11B H 0.3053 0.3728 0.6194 0.056 Uiso 1 1 calc R
H11C H 0.2112 0.3962 0.6608 0.056 Uiso 1 1 calc R
C12 C 0.1943(4) 0.4341(4) 0.5150(4) 0.0452(18) Uani 1 1 d .
H12A H 0.1339 0.4192 0.5354 0.068 Uiso 1 1 calc R
H12B H 0.2278 0.3930 0.4958 0.068 Uiso 1 1 calc R
H12C H 0.1834 0.4677 0.4734 0.068 Uiso 1 1 calc R
C13 C 0.4806(4) 0.4957(3) 0.3600(4) 0.0295(15) Uani 1 1 d .
C14 C 0.4643(4) 0.4174(3) 0.3375(4) 0.0385(17) Uani 1 1 d .
H14A H 0.4792 0.4108 0.2837 0.058 Uiso 1 1 calc R
H14B H 0.3986 0.4049 0.3455 0.058 Uiso 1 1 calc R
H14C H 0.5050 0.3873 0.3691 0.058 Uiso 1 1 calc R
C15 C 0.5782(4) 0.5154(4) 0.3378(4) 0.0447(18) Uani 1 1 d .
H15A H 0.5852 0.5082 0.2829 0.067 Uiso 1 1 calc R
H15B H 0.6235 0.4860 0.3659 0.067 Uiso 1 1 calc R
H15C H 0.5895 0.5650 0.3502 0.067 Uiso 1 1 calc R
C16 C 0.4103(5) 0.5386(4) 0.3132(4) 0.050(2) Uani 1 1 d .
H16A H 0.4210 0.5887 0.3225 0.075 Uiso 1 1 calc R
H16B H 0.3465 0.5262 0.3281 0.075 Uiso 1 1 calc R
H16C H 0.4180 0.5284 0.2590 0.075 Uiso 1 1 calc R
C22 C 0.6642(4) 0.5603(3) 0.7514(3) 0.0209(13) Uani 1 1 d .
H22A H 0.7188 0.5426 0.7230 0.025 Uiso 1 1 calc R
H22B H 0.6659 0.5378 0.8022 0.025 Uiso 1 1 calc R
C23 C 0.6748(4) 0.6383(3) 0.7617(3) 0.0199(13) Uani 1 1 d .
O24 O 0.5248(2) 0.63739(19) 0.8140(2) 0.0267(10) Uani 1 1 d .
C24 C 0.6036(4) 0.6734(3) 0.7988(3) 0.0231(13) Uani 1 1 d .
C25 C 0.6164(4) 0.7446(3) 0.8214(3) 0.0254(14) Uani 1 1 d .
C26 C 0.7005(4) 0.7750(3) 0.8041(4) 0.0297(15) Uani 1 1 d .
H26 H 0.7104 0.8220 0.8207 0.036 Uiso 1 1 calc R
C27 C 0.7732(4) 0.7431(3) 0.7642(4) 0.0270(14) Uani 1 1 d .
C28 C 0.7568(4) 0.6727(3) 0.7444(3) 0.0234(13) Uani 1 1 d .
H28 H 0.8039 0.6478 0.7181 0.028 Uiso 1 1 calc R
C29 C 0.5421(4) 0.7830(3) 0.8698(4) 0.0345(16) Uani 1 1 d .
C30 C 0.5254(4) 0.7423(3) 0.9439(4) 0.0359(16) Uani 1 1 d .
H30A H 0.4752 0.7651 0.9722 0.054 Uiso 1 1 calc R
H30B H 0.5832 0.7419 0.9751 0.054 Uiso 1 1 calc R
H30C H 0.5071 0.6939 0.9316 0.054 Uiso 1 1 calc R
C31 C 0.5736(5) 0.8576(3) 0.8919(4) 0.0400(17) Uani 1 1 d .
H31A H 0.5833 0.8854 0.8456 0.060 Uiso 1 1 calc R
H31B H 0.6325 0.8552 0.9216 0.060 Uiso 1 1 calc R
H31C H 0.5253 0.8799 0.9226 0.060 Uiso 1 1 calc R
C32 C 0.4497(4) 0.7881(3) 0.8249(4) 0.0404(18) Uani 1 1 d .
H32A H 0.4253 0.7408 0.8151 0.061 Uiso 1 1 calc R
H32B H 0.4602 0.8120 0.7764 0.061 Uiso 1 1 calc R
H32C H 0.4043 0.8148 0.8545 0.061 Uiso 1 1 calc R
C33 C 0.8656(4) 0.7794(3) 0.7509(4) 0.0307(15) Uani 1 1 d .
C34 C 0.8513(4) 0.8573(3) 0.7263(4) 0.0354(16) Uani 1 1 d .
H34A H 0.8174 0.8589 0.6771 0.053 Uiso 1 1 calc R
H34B H 0.9125 0.8801 0.7213 0.053 Uiso 1 1 calc R
H34C H 0.8149 0.8820 0.7648 0.053 Uiso 1 1 calc R
C35 C 0.9243(4) 0.7441(3) 0.6907(4) 0.0405(17) Uani 1 1 d .
H35A H 0.9392 0.6960 0.7068 0.061 Uiso 1 1 calc R
H35B H 0.9827 0.7705 0.6843 0.061 Uiso 1 1 calc R
H35C H 0.8891 0.7429 0.6422 0.061 Uiso 1 1 calc R
C36 C 0.9220(5) 0.7793(3) 0.8280(4) 0.0427(18) Uani 1 1 d .
H36A H 0.8876 0.8062 0.8660 0.064 Uiso 1 1 calc R
H36B H 0.9836 0.8009 0.8207 0.064 Uiso 1 1 calc R
H36C H 0.9302 0.7309 0.8457 0.064 Uiso 1 1 calc R
C42 C 0.5708(4) 0.4586(3) 0.7178(4) 0.0253(14) Uani 1 1 d .
H42A H 0.5151 0.4417 0.6887 0.030 Uiso 1 1 calc R
H42B H 0.6270 0.4373 0.6949 0.030 Uiso 1 1 calc R
C43 C 0.5642(4) 0.4339(3) 0.7996(3) 0.0232(14) Uani 1 1 d .
O44 O 0.4353(2) 0.5111(2) 0.8231(2) 0.0262(10) Uani 1 1 d .
C44 C 0.4938(4) 0.4602(3) 0.8472(3) 0.0214(13) Uani 1 1 d .
C45 C 0.4830(4) 0.4321(3) 0.9213(4) 0.0245(14) Uani 1 1 d .
C46 C 0.5451(4) 0.3786(3) 0.9441(4) 0.0254(14) Uani 1 1 d .
H46 H 0.5381 0.3589 0.9934 0.031 Uiso 1 1 calc R
C47 C 0.6160(4) 0.3526(3) 0.8991(4) 0.0235(14) Uani 1 1 d .
C48 C 0.6246(4) 0.3816(3) 0.8263(3) 0.0244(14) Uani 1 1 d .
H48 H 0.6729 0.3651 0.7944 0.029 Uiso 1 1 calc R
C49 C 0.4045(4) 0.4581(3) 0.9732(4) 0.0280(15) Uani 1 1 d .
C50 C 0.4171(4) 0.5376(3) 0.9895(4) 0.0374(16) Uani 1 1 d .
H50A H 0.4123 0.5639 0.9416 0.056 Uiso 1 1 calc R
H50B H 0.4788 0.5458 1.0134 0.056 Uiso 1 1 calc R
H50C H 0.3681 0.5535 1.0239 0.056 Uiso 1 1 calc R
C51 C 0.3092(4) 0.4450(3) 0.9349(4) 0.0350(16) Uani 1 1 d .
H51A H 0.3045 0.4720 0.8874 0.053 Uiso 1 1 calc R
H51B H 0.2594 0.4597 0.9691 0.053 Uiso 1 1 calc R
H51C H 0.3023 0.3948 0.9235 0.053 Uiso 1 1 calc R
C52 C 0.4052(4) 0.4192(4) 1.0497(4) 0.0372(16) Uani 1 1 d .
H52A H 0.3539 0.4367 1.0808 0.056 Uiso 1 1 calc R
H52B H 0.4652 0.4273 1.0764 0.056 Uiso 1 1 calc R
H52C H 0.3969 0.3687 1.0407 0.056 Uiso 1 1 calc R
C53 C 0.6832(4) 0.2939(3) 0.9261(4) 0.0279(14) Uani 1 1 d .
C54 C 0.7826(4) 0.3231(3) 0.9354(4) 0.0320(15) Uani 1 1 d .
H54A H 0.7849 0.3566 0.9777 0.048 Uiso 1 1 calc R
H54B H 0.8004 0.3469 0.8883 0.048 Uiso 1 1 calc R
H54C H 0.8264 0.2844 0.9460 0.048 Uiso 1 1 calc R
C55 C 0.6534(4) 0.2619(3) 1.0020(4) 0.0366(16) Uani 1 1 d .
H55A H 0.6969 0.2241 1.0166 0.055 Uiso 1 1 calc R
H55B H 0.5898 0.2427 0.9964 0.055 Uiso 1 1 calc R
H55C H 0.6544 0.2983 1.0415 0.055 Uiso 1 1 calc R
C56 C 0.6845(4) 0.2341(3) 0.8656(4) 0.0389(17) Uani 1 1 d .
H56A H 0.7287 0.1974 0.8823 0.058 Uiso 1 1 calc R
H56B H 0.7042 0.2532 0.8166 0.058 Uiso 1 1 calc R
H56C H 0.6215 0.2139 0.8599 0.058 Uiso 1 1 calc R
C61 C 0.1772(4) 0.6731(4) 0.7799(5) 0.049(2) Uani 1 1 d .
H61A H 0.1422 0.6296 0.7702 0.074 Uiso 1 1 calc R
H61B H 0.1449 0.7124 0.7546 0.074 Uiso 1 1 calc R
H61C H 0.1810 0.6818 0.8350 0.074 Uiso 1 1 calc R
O62 O 0.3263(3) 0.6213(2) 0.7846(2) 0.0296(10) Uani 1 1 d .
C62 C 0.2741(4) 0.6662(3) 0.7494(4) 0.0287(15) Uani 1 1 d .
C63 C 0.3010(4) 0.7084(3) 0.6888(4) 0.0296(15) Uani 1 1 d .
H63 H 0.2552 0.7387 0.6664 0.036 Uiso 1 1 calc R
O64 O 0.4564(2) 0.6670(2) 0.6785(2) 0.0247(10) Uani 1 1 d .
C64 C 0.3910(4) 0.7090(3) 0.6590(3) 0.0217(13) Uani 1 1 d .
C65 C 0.4164(4) 0.7632(3) 0.6014(4) 0.0372(17) Uani 1 1 d .
H65A H 0.4707 0.7902 0.6202 0.056 Uiso 1 1 calc R
H65B H 0.3632 0.7950 0.5926 0.056 Uiso 1 1 calc R
H65C H 0.4321 0.7401 0.5534 0.056 Uiso 1 1 calc R
V2 V 0.48354(6) 1.09468(5) 0.64735(6) 0.0236(2) Uani 1 1 d .
N101 N 0.6050(3) 1.0393(2) 0.6957(3) 0.0190(10) Uani 1 1 d .
C102 C 0.5887(4) 0.9607(3) 0.6905(3) 0.0201(13) Uani 1 1 d .
H10D H 0.5313 0.9486 0.7184 0.024 Uiso 1 1 calc R
H10E H 0.6421 0.9360 0.7156 0.024 Uiso 1 1 calc R
C103 C 0.5784(3) 0.9350(3) 0.6089(3) 0.0193(13) Uani 1 1 d .
O104 O 0.4660(2) 1.02284(18) 0.5772(2) 0.0244(9) Uani 1 1 d .
C104 C 0.5147(3) 0.9654(3) 0.5577(4) 0.0221(13) Uani 1 1 d .
C105 C 0.4982(4) 0.9363(3) 0.4844(3) 0.0218(13) Uani 1 1 d .
C106 C 0.5516(4) 0.8780(3) 0.4650(4) 0.0259(14) Uani 1 1 d .
H106 H 0.5414 0.8580 0.4160 0.031 Uiso 1 1 calc R
C107 C 0.6186(4) 0.8473(3) 0.5126(3) 0.0226(13) Uani 1 1 d .
C108 C 0.6299(4) 0.8769(3) 0.5857(3) 0.0216(13) Uani 1 1 d .
H108 H 0.6742 0.8566 0.6204 0.026 Uiso 1 1 calc R
C109 C 0.4210(4) 0.9666(3) 0.4324(4) 0.0290(15) Uani 1 1 d .
C110 C 0.4387(4) 1.0454(3) 0.4153(4) 0.0392(17) Uani 1 1 d .
H11D H 0.5010 1.0510 0.3935 0.059 Uiso 1 1 calc R
H11E H 0.4355 1.0724 0.4627 0.059 Uiso 1 1 calc R
H11F H 0.3909 1.0625 0.3790 0.059 Uiso 1 1 calc R
C111 C 0.3254(4) 0.9591(3) 0.4700(4) 0.0404(18) Uani 1 1 d .
H11G H 0.2758 0.9748 0.4344 0.061 Uiso 1 1 calc R
H11H H 0.3243 0.9880 0.5162 0.061 Uiso 1 1 calc R
H11I H 0.3150 0.9098 0.4834 0.061 Uiso 1 1 calc R
C112 C 0.4159(5) 0.9295(4) 0.3559(4) 0.053(2) Uani 1 1 d .
H11J H 0.4753 0.9359 0.3295 0.079 Uiso 1 1 calc R
H11K H 0.3645 0.9494 0.3249 0.079 Uiso 1 1 calc R
H11L H 0.4047 0.8793 0.3638 0.079 Uiso 1 1 calc R
C113 C 0.6793(4) 0.7840(3) 0.4892(3) 0.0229(13) Uani 1 1 d .
C114 C 0.7815(4) 0.8071(3) 0.4859(4) 0.0337(16) Uani 1 1 d .
H11M H 0.8209 0.7666 0.4735 0.050 Uiso 1 1 calc R
H11N H 0.8014 0.8264 0.5354 0.050 Uiso 1 1 calc R
H11O H 0.7880 0.8433 0.4465 0.050 Uiso 1 1 calc R
C115 C 0.6494(4) 0.7547(3) 0.4117(4) 0.0361(16) Uani 1 1 d .
H11P H 0.6596 0.7903 0.3724 0.054 Uiso 1 1 calc R
H11Q H 0.5827 0.7422 0.4124 0.054 Uiso 1 1 calc R
H11R H 0.6865 0.7127 0.4006 0.054 Uiso 1 1 calc R
C116 C 0.6703(4) 0.7250(3) 0.5485(4) 0.0368(16) Uani 1 1 d .
H11S H 0.6049 0.7095 0.5502 0.055 Uiso 1 1 calc R
H11T H 0.6902 0.7426 0.5988 0.055 Uiso 1 1 calc R
H11U H 0.7102 0.6854 0.5343 0.055 Uiso 1 1 calc R
C122 C 0.6955(4) 1.0531(3) 0.6582(3) 0.0208(13) Uani 1 1 d .
H12D H 0.6929 1.0325 0.6064 0.025 Uiso 1 1 calc R
H12E H 0.7462 1.0289 0.6873 0.025 Uiso 1 1 calc R
C123 C 0.7203(4) 1.1302(3) 0.6518(3) 0.0229(13) Uani 1 1 d .
O124 O 0.5713(2) 1.14605(18) 0.5955(2) 0.0237(9) Uani 1 1 d .
C124 C 0.6559(4) 1.1738(3) 0.6137(3) 0.0232(13) Uani 1 1 d .
C125 C 0.6820(4) 1.2440(3) 0.5926(3) 0.0231(13) Uani 1 1 d .
C126 C 0.7711(4) 1.2644(3) 0.6153(3) 0.0246(14) Uani 1 1 d .
H126 H 0.7904 1.3104 0.6017 0.029 Uiso 1 1 calc R
C127 C 0.8351(4) 1.2237(3) 0.6564(3) 0.0251(14) Uani 1 1 d .
C128 C 0.8071(4) 1.1552(3) 0.6735(3) 0.0198(12) Uani 1 1 d .
H128 H 0.8492 1.1253 0.7009 0.024 Uiso 1 1 calc R
C129 C 0.6173(4) 1.2878(3) 0.5423(4) 0.0305(15) Uani 1 1 d .
C130 C 0.6629(4) 1.3583(3) 0.5214(4) 0.0383(17) Uani 1 1 d .
H13A H 0.6788 1.3844 0.5681 0.057 Uiso 1 1 calc R
H13B H 0.6190 1.3859 0.4900 0.057 Uiso 1 1 calc R
H13C H 0.7201 1.3495 0.4929 0.057 Uiso 1 1 calc R
C131 C 0.5972(5) 1.2483(3) 0.4676(4) 0.0447(19) Uani 1 1 d .
H13D H 0.6566 1.2363 0.4436 0.067 Uiso 1 1 calc R
H13E H 0.5598 1.2781 0.4332 0.067 Uiso 1 1 calc R
H13F H 0.5624 1.2051 0.4784 0.067 Uiso 1 1 calc R
C132 C 0.5255(4) 1.3035(3) 0.5826(4) 0.0428(19) Uani 1 1 d .
H13G H 0.4887 1.2602 0.5867 0.064 Uiso 1 1 calc R
H13H H 0.4895 1.3384 0.5533 0.064 Uiso 1 1 calc R
H13I H 0.5394 1.3219 0.6338 0.064 Uiso 1 1 calc R
C133 C 0.9316(4) 1.2514(3) 0.6833(4) 0.0251(14) Uani 1 1 d .
C134 C 0.9281(4) 1.2645(3) 0.7695(4) 0.0347(16) Uani 1 1 d .
H13J H 0.9899 1.2800 0.7884 0.052 Uiso 1 1 calc R
H13K H 0.9105 1.2210 0.7955 0.052 Uiso 1 1 calc R
H13L H 0.8815 1.3010 0.7798 0.052 Uiso 1 1 calc R
C135 C 0.9575(4) 1.3209(3) 0.6456(4) 0.0337(15) Uani 1 1 d .
H13M H 0.9134 1.3575 0.6611 0.051 Uiso 1 1 calc R
H13N H 0.9542 1.3155 0.5900 0.051 Uiso 1 1 calc R
H13O H 1.0213 1.3343 0.6614 0.051 Uiso 1 1 calc R
C136 C 1.0087(4) 1.1976(3) 0.6682(4) 0.0378(17) Uani 1 1 d .
H13P H 1.0104 1.1876 0.6135 0.057 Uiso 1 1 calc R
H13Q H 0.9956 1.1542 0.6961 0.057 Uiso 1 1 calc R
H13R H 1.0694 1.2167 0.6853 0.057 Uiso 1 1 calc R
C142 C 0.6152(4) 1.0605(3) 0.7770(3) 0.0222(13) Uani 1 1 d .
H14D H 0.6282 1.1116 0.7787 0.027 Uiso 1 1 calc R
H14E H 0.6707 1.0362 0.7991 0.027 Uiso 1 1 calc R
C143 C 0.5323(4) 1.0458(3) 0.8273(4) 0.0220(14) Uani 1 1 d .
O144 O 0.4238(2) 1.0478(2) 0.7239(2) 0.0275(10) Uani 1 1 d .
C144 C 0.4407(4) 1.0379(3) 0.7988(3) 0.0206(13) Uani 1 1 d .
C145 C 0.3686(4) 1.0155(3) 0.8464(4) 0.0276(15) Uani 1 1 d .
C146 C 0.3894(4) 1.0117(3) 0.9243(4) 0.0285(15) Uani 1 1 d .
H146 H 0.3403 0.9996 0.9576 0.034 Uiso 1 1 calc R
C147 C 0.4779(4) 1.0246(3) 0.9561(4) 0.0247(14) Uani 1 1 d .
C148 C 0.5481(4) 1.0409(3) 0.9054(4) 0.0243(14) Uani 1 1 d .
H148 H 0.6097 1.0491 0.9251 0.029 Uiso 1 1 calc R
C149 C 0.2708(4) 0.9973(3) 0.8144(4) 0.0329(15) Uani 1 1 d .
C150 C 0.2787(4) 0.9397(3) 0.7503(4) 0.0406(17) Uani 1 1 d .
H15D H 0.3140 0.9587 0.7076 0.061 Uiso 1 1 calc R
H15E H 0.2157 0.9261 0.7324 0.061 Uiso 1 1 calc R
H15F H 0.3113 0.8983 0.7710 0.061 Uiso 1 1 calc R
C151 C 0.2235(4) 1.0621(4) 0.7803(4) 0.0466(19) Uani 1 1 d .
H15G H 0.2233 1.0999 0.8182 0.070 Uiso 1 1 calc R
H15H H 0.1588 1.0506 0.7651 0.070 Uiso 1 1 calc R
H15I H 0.2580 1.0776 0.7355 0.070 Uiso 1 1 calc R
C152 C 0.2069(5) 0.9661(4) 0.8747(5) 0.058(2) Uani 1 1 d .
H15J H 0.2366 0.9242 0.8969 0.087 Uiso 1 1 calc R
H15K H 0.1466 0.9531 0.8509 0.087 Uiso 1 1 calc R
H15L H 0.1966 1.0009 0.9148 0.087 Uiso 1 1 calc R
C153 C 0.4990(4) 1.0229(3) 1.0424(4) 0.0269(14) Uani 1 1 d .
C154 C 0.5315(4) 1.0972(3) 1.0682(4) 0.0356(16) Uani 1 1 d .
H15M H 0.4809 1.1310 1.0584 0.053 Uiso 1 1 calc R
H15N H 0.5869 1.1109 1.0395 0.053 Uiso 1 1 calc R
H15O H 0.5473 1.0964 1.1228 0.053 Uiso 1 1 calc R
C155 C 0.4136(4) 1.0026(3) 1.0875(4) 0.0357(16) Uani 1 1 d .
H15P H 0.3910 0.9564 1.0706 0.054 Uiso 1 1 calc R
H15Q H 0.3640 1.0376 1.0792 0.054 Uiso 1 1 calc R
H15R H 0.4305 1.0006 1.1419 0.054 Uiso 1 1 calc R
C156 C 0.5792(4) 0.9717(4) 1.0601(4) 0.0398(17) Uani 1 1 d .
H15S H 0.5952 0.9735 1.1146 0.060 Uiso 1 1 calc R
H15T H 0.6342 0.9849 1.0307 0.060 Uiso 1 1 calc R
H15U H 0.5597 0.9239 1.0463 0.060 Uiso 1 1 calc R
C161 C 0.2412(4) 1.2080(3) 0.5708(4) 0.0406(18) Uani 1 1 d .
H16D H 0.2660 1.2263 0.5231 0.061 Uiso 1 1 calc R
H16E H 0.2016 1.2437 0.5943 0.061 Uiso 1 1 calc R
H16F H 0.2039 1.1657 0.5603 0.061 Uiso 1 1 calc R
O162 O 0.3736(3) 1.1392(2) 0.5991(2) 0.0294(10) Uani 1 1 d .
C162 C 0.3219(4) 1.1898(3) 0.6248(4) 0.0274(15) Uani 1 1 d .
C163 C 0.3355(4) 1.2234(3) 0.6928(4) 0.0327(16) Uani 1 1 d .
H163 H 0.2876 1.2540 0.7096 0.039 Uiso 1 1 calc R
O164 O 0.4846(2) 1.17540(19) 0.7252(2) 0.0254(9) Uani 1 1 d .
C164 C 0.4165(4) 1.2155(3) 0.7400(4) 0.0270(14) Uani 1 1 d .
C165 C 0.4246(4) 1.2593(3) 0.8113(4) 0.0333(16) Uani 1 1 d .
H16G H 0.4416 1.2291 0.8546 0.050 Uiso 1 1 calc R
H16H H 0.3644 1.2823 0.8207 0.050 Uiso 1 1 calc R
H16I H 0.4732 1.2952 0.8049 0.050 Uiso 1 1 calc R

loop_
_atom_site_aniso_label
_atom_site_aniso_U_11
_atom_site_aniso_U_22
_atom_site_aniso_U_33
_atom_site_aniso_U_23
_atom_site_aniso_U_13
_atom_site_aniso_U_12
V1 0.0263(5) 0.0191(5) 0.0249(6) 0.0029(5) 0.0033(4) 0.0023(4)
N1 0.020(2) 0.017(2) 0.025(3) 0.006(2) 0.000(2) -0.0007(19)
C2 0.022(3) 0.017(3) 0.032(4) -0.007(3) 0.008(2) 0.000(2)
C3 0.026(3) 0.012(3) 0.024(4) 0.005(3) 0.000(2) 0.002(2)
O4 0.024(2) 0.022(2) 0.028(3) 0.0024(19) 0.0073(17) -0.0012(16)
C4 0.034(3) 0.007(3) 0.024(4) 0.002(3) -0.001(3) 0.004(2)
C5 0.025(3) 0.021(3) 0.041(4) 0.006(3) 0.001(3) 0.002(2)
C6 0.029(3) 0.024(3) 0.028(4) 0.001(3) -0.009(3) -0.004(3)
C7 0.030(3) 0.013(3) 0.028(4) -0.001(3) -0.003(3) 0.001(2)
C8 0.027(3) 0.017(3) 0.031(4) 0.000(3) 0.008(3) 0.004(2)
C9 0.026(3) 0.029(3) 0.042(4) -0.002(3) 0.001(3) -0.002(3)
C10 0.030(3) 0.043(4) 0.043(5) 0.012(4) 0.004(3) 0.003(3)
C11 0.032(3) 0.032(4) 0.048(5) 0.010(3) 0.005(3) -0.007(3)
C12 0.030(3) 0.056(5) 0.050(5) -0.001(4) 0.005(3) -0.014(3)
C13 0.033(3) 0.026(3) 0.029(4) -0.001(3) -0.001(3) 0.003(3)
C14 0.039(4) 0.027(3) 0.050(5) -0.011(3) -0.002(3) 0.006(3)
C15 0.057(4) 0.049(4) 0.028(4) -0.006(4) 0.006(3) -0.010(3)
C16 0.071(5) 0.047(5) 0.032(5) -0.002(4) -0.002(4) 0.018(4)
C22 0.028(3) 0.012(3) 0.024(4) 0.008(3) 0.001(2) 0.002(2)
C23 0.025(3) 0.020(3) 0.015(3) -0.003(3) -0.005(2) -0.001(2)
O24 0.030(2) 0.020(2) 0.030(3) -0.0006(19) -0.0006(18) 0.0043(17)
C24 0.029(3) 0.018(3) 0.022(4) 0.005(3) -0.007(3) 0.001(2)
C25 0.036(3) 0.019(3) 0.021(4) 0.003(3) -0.006(3) 0.005(3)
C26 0.040(4) 0.019(3) 0.030(4) -0.004(3) -0.007(3) -0.002(3)
C27 0.040(3) 0.017(3) 0.023(4) 0.007(3) -0.012(3) 0.001(3)
C28 0.025(3) 0.029(3) 0.015(3) 0.006(3) -0.004(2) 0.002(2)
C29 0.047(4) 0.022(3) 0.034(4) -0.010(3) -0.001(3) 0.004(3)
C30 0.048(4) 0.035(4) 0.025(4) -0.007(3) 0.001(3) 0.008(3)
C31 0.069(4) 0.023(3) 0.028(4) -0.009(3) -0.001(3) 0.004(3)
C32 0.054(4) 0.027(4) 0.041(5) -0.010(3) -0.006(3) 0.017(3)
C33 0.034(3) 0.019(3) 0.039(4) 0.004(3) -0.008(3) -0.004(3)
C34 0.039(4) 0.031(4) 0.036(4) -0.001(3) -0.009(3) -0.006(3)
C35 0.037(4) 0.034(4) 0.051(5) 0.006(4) -0.003(3) -0.005(3)
C36 0.050(4) 0.025(4) 0.052(5) 0.006(3) -0.025(3) -0.007(3)
C42 0.024(3) 0.016(3) 0.036(4) -0.003(3) 0.002(3) -0.002(2)
C43 0.025(3) 0.013(3) 0.032(4) -0.003(3) 0.006(3) 0.000(2)
O44 0.028(2) 0.023(2) 0.028(3) 0.0002(19) 0.0059(18) 0.0065(17)
C44 0.026(3) 0.019(3) 0.019(4) 0.001(3) 0.000(2) 0.002(2)
C45 0.026(3) 0.016(3) 0.032(4) -0.005(3) 0.002(3) -0.006(2)
C46 0.031(3) 0.022(3) 0.023(4) 0.003(3) -0.002(3) -0.007(3)
C47 0.025(3) 0.013(3) 0.033(4) 0.001(3) -0.002(3) -0.008(2)
C48 0.027(3) 0.019(3) 0.028(4) -0.001(3) 0.003(3) -0.003(2)
C49 0.030(3) 0.027(3) 0.028(4) 0.006(3) 0.011(3) 0.002(3)
C50 0.037(4) 0.038(4) 0.038(5) -0.005(3) 0.012(3) 0.006(3)
C51 0.027(3) 0.037(4) 0.041(5) 0.012(3) 0.006(3) -0.003(3)
C52 0.035(3) 0.047(4) 0.030(4) 0.005(3) 0.008(3) 0.004(3)
C53 0.033(3) 0.020(3) 0.031(4) 0.000(3) -0.001(3) 0.005(2)
C54 0.036(3) 0.026(3) 0.033(4) 0.004(3) -0.007(3) 0.003(3)
C55 0.035(4) 0.029(4) 0.046(5) 0.007(3) -0.001(3) 0.002(3)
C56 0.041(4) 0.017(3) 0.059(5) 0.001(3) -0.008(3) 0.006(3)
C61 0.039(4) 0.042(4) 0.068(6) 0.009(4) 0.011(4) 0.008(3)
O62 0.031(2) 0.026(2) 0.032(3) 0.003(2) 0.0085(19) 0.0067(18)
C62 0.028(3) 0.023(3) 0.035(4) -0.004(3) 0.009(3) 0.007(3)
C63 0.027(3) 0.025(3) 0.037(4) 0.001(3) -0.003(3) 0.006(3)
O64 0.026(2) 0.022(2) 0.026(3) 0.0028(19) 0.0036(17) -0.0002(17)
C64 0.027(3) 0.016(3) 0.021(4) -0.004(3) -0.008(2) 0.003(2)
C65 0.033(3) 0.031(4) 0.048(5) 0.007(3) -0.002(3) 0.002(3)
V2 0.0247(5) 0.0167(5) 0.0291(7) -0.0022(5) -0.0043(4) 0.0025(4)
N101 0.023(2) 0.012(2) 0.021(3) -0.001(2) -0.004(2) 0.0049(19)
C102 0.023(3) 0.014(3) 0.023(4) 0.002(3) -0.002(2) 0.005(2)
C103 0.023(3) 0.009(3) 0.026(4) -0.002(3) 0.001(2) 0.002(2)
O104 0.031(2) 0.016(2) 0.027(3) -0.0079(19) -0.0039(17) 0.0028(17)
C104 0.018(3) 0.017(3) 0.031(4) 0.000(3) -0.001(2) -0.003(2)
C105 0.022(3) 0.018(3) 0.026(4) -0.007(3) -0.002(2) 0.002(2)
C106 0.027(3) 0.024(3) 0.027(4) 0.000(3) -0.002(3) -0.004(2)
C107 0.023(3) 0.019(3) 0.026(4) 0.003(3) -0.005(2) 0.004(2)
C108 0.025(3) 0.014(3) 0.026(4) 0.006(3) -0.004(2) -0.003(2)
C109 0.026(3) 0.030(3) 0.030(4) -0.007(3) -0.007(3) 0.011(3)
C110 0.043(4) 0.034(4) 0.041(5) 0.017(3) 0.001(3) 0.014(3)
C111 0.033(4) 0.034(4) 0.054(5) -0.002(4) -0.011(3) 0.001(3)
C112 0.067(5) 0.055(5) 0.036(5) -0.012(4) -0.024(4) 0.027(4)
C113 0.031(3) 0.017(3) 0.021(4) 0.002(3) 0.002(2) 0.003(2)
C114 0.037(3) 0.024(3) 0.041(4) 0.001(3) 0.008(3) 0.011(3)
C115 0.044(4) 0.023(3) 0.041(5) -0.004(3) 0.001(3) 0.014(3)
C116 0.044(4) 0.027(4) 0.040(5) -0.005(3) 0.007(3) 0.007(3)
C122 0.028(3) 0.007(3) 0.027(4) -0.002(3) -0.003(2) 0.001(2)
C123 0.025(3) 0.021(3) 0.023(4) -0.002(3) -0.001(2) 0.005(2)
O124 0.027(2) 0.017(2) 0.027(3) 0.0021(18) -0.0050(17) 0.0009(16)
C124 0.029(3) 0.024(3) 0.018(4) 0.000(3) 0.005(2) 0.001(3)
C125 0.030(3) 0.021(3) 0.018(4) 0.000(3) 0.006(2) 0.003(2)
C126 0.040(3) 0.015(3) 0.019(4) -0.001(3) 0.005(3) 0.001(3)
C127 0.036(3) 0.020(3) 0.020(4) -0.005(3) 0.005(3) 0.000(3)
C128 0.027(3) 0.020(3) 0.012(3) 0.001(3) -0.001(2) 0.004(2)
C129 0.035(3) 0.019(3) 0.037(4) 0.003(3) -0.007(3) 0.003(3)
C130 0.041(4) 0.027(4) 0.047(5) 0.014(3) -0.006(3) 0.002(3)
C131 0.055(4) 0.029(4) 0.049(5) 0.019(4) -0.019(3) -0.003(3)
C132 0.039(4) 0.027(4) 0.061(6) 0.012(4) -0.006(3) 0.005(3)
C133 0.021(3) 0.025(3) 0.029(4) 0.002(3) 0.003(2) -0.002(2)
C134 0.039(4) 0.030(3) 0.035(4) 0.004(3) -0.005(3) -0.010(3)
C135 0.037(3) 0.033(4) 0.031(4) 0.006(3) -0.004(3) -0.010(3)
C136 0.031(3) 0.032(4) 0.050(5) 0.004(3) -0.001(3) -0.006(3)
C142 0.027(3) 0.021(3) 0.019(4) 0.001(3) -0.008(2) 0.000(2)
C143 0.023(3) 0.011(3) 0.032(4) -0.006(3) 0.004(3) 0.005(2)
O144 0.024(2) 0.028(2) 0.030(3) -0.001(2) -0.0045(18) 0.0005(17)
C144 0.029(3) 0.006(3) 0.026(4) -0.009(3) 0.002(3) 0.003(2)
C145 0.028(3) 0.019(3) 0.036(4) -0.004(3) 0.002(3) 0.004(2)
C146 0.022(3) 0.024(3) 0.040(5) 0.002(3) 0.012(3) 0.004(2)
C147 0.026(3) 0.008(3) 0.041(4) -0.001(3) 0.008(3) 0.001(2)
C148 0.019(3) 0.016(3) 0.038(4) -0.012(3) -0.001(3) 0.002(2)
C149 0.026(3) 0.033(4) 0.039(4) 0.001(3) 0.004(3) -0.003(3)
C150 0.031(3) 0.040(4) 0.050(5) -0.005(4) -0.011(3) -0.004(3)
C151 0.023(3) 0.048(4) 0.069(6) -0.009(4) -0.004(3) 0.006(3)
C152 0.035(4) 0.071(5) 0.066(6) 0.002(5) -0.002(4) -0.015(4)
C153 0.029(3) 0.019(3) 0.032(4) -0.001(3) 0.008(3) -0.007(2)
C154 0.043(4) 0.028(4) 0.036(4) -0.003(3) 0.006(3) -0.001(3)
C155 0.042(4) 0.026(3) 0.039(5) 0.002(3) 0.003(3) -0.003(3)
C156 0.045(4) 0.046(4) 0.028(4) 0.007(3) -0.001(3) 0.003(3)
C161 0.030(3) 0.028(4) 0.063(5) -0.002(4) -0.007(3) 0.004(3)
O162 0.025(2) 0.024(2) 0.039(3) -0.006(2) -0.0084(18) 0.0048(18)
C162 0.018(3) 0.021(3) 0.043(5) 0.007(3) 0.000(3) 0.005(2)
C163 0.028(3) 0.023(3) 0.046(5) -0.006(3) 0.001(3) 0.001(3)
O164 0.030(2) 0.020(2) 0.026(3) -0.0059(19) -0.0040(18) 0.0032(18)
C164 0.028(3) 0.021(3) 0.032(4) 0.009(3) 0.004(3) 0.003(3)
C165 0.040(4) 0.030(4) 0.031(4) -0.005(3) 0.004(3) 0.003(3)

loop_
_atom_type_symbol
_atom_type_description
_atom_type_scat_dispersion_real
_atom_type_scat_dispersion_imag
_atom_type_scat_source
C C 0.0033 0.0016 'International Tables Vol C Tables 4.2.6.8 and 6.1.1.4'
H H 0.0000 0.0000 'International Tables Vol C Tables 4.2.6.8 and 6.1.1.4'
N N 0.0061 0.0033 'International Tables Vol C Tables 4.2.6.8 and 6.1.1.4'
O O 0.0106 0.0060 'International Tables Vol C Tables 4.2.6.8 and 6.1.1.4'
V V 0.3005 0.5294 'International Tables Vol C Tables 4.2.6.8 and 6.1.1.4'

loop_
_geom_angle_atom_site_label_1
_geom_angle_atom_site_label_2
_geom_angle_atom_site_label_3
_geom_angle
O24 V1 O4 163.64(17)
O24 V1 O44 95.19(18)
O4 V1 O44 95.61(18)
O24 V1 O62 98.69(17)
O4 V1 O62 93.72(17)
O44 V1 O62 89.15(16)
O24 V1 O64 84.19(17)
O4 V1 O64 85.69(17)
O44 V1 O64 176.78(16)
O62 V1 O64 87.82(16)
O24 V1 N1 85.64(17)
O4 V1 N1 81.83(17)
O44 V1 N1 91.47(16)
O62 V1 N1 175.55(19)
O64 V1 N1 91.64(16)
C22 N1 C2 107.4(4)
C22 N1 C42 106.8(4)
C2 N1 C42 109.5(4)
C22 N1 V1 115.1(3)
C2 N1 V1 109.5(3)
C42 N1 V1 108.5(3)
N1 C2 C3 116.2(4)
C4 C3 C8 118.4(5)
C4 C3 C2 123.6(5)
C8 C3 C2 118.0(5)
C4 O4 V1 137.2(3)
O4 C4 C3 118.7(5)
O4 C4 C5 119.5(5)
C3 C4 C5 121.7(6)
C6 C5 C4 116.5(5)
C6 C5 C9 121.7(5)
C4 C5 C9 121.8(6)
C7 C6 C5 124.1(5)
C8 C7 C6 116.5(6)
C8 C7 C13 123.3(5)
C6 C7 C13 120.2(5)
C7 C8 C3 122.3(5)
C10 C9 C12 108.2(5)
C10 C9 C5 110.9(5)
C12 C9 C5 111.8(5)
C10 C9 C11 110.3(5)
C12 C9 C11 106.9(5)
C5 C9 C11 108.7(5)
C15 C13 C16 109.4(6)
C15 C13 C7 114.3(5)
C16 C13 C7 109.5(5)
C15 C13 C14 107.9(5)
C16 C13 C14 106.5(5)
C7 C13 C14 109.0(5)
N1 C22 C23 114.9(4)
C28 C23 C24 120.4(5)
C28 C23 C22 121.7(5)
C24 C23 C22 117.3(5)
C24 O24 V1 131.3(4)
O24 C24 C23 118.0(5)
O24 C24 C25 122.2(5)
C23 C24 C25 119.8(5)
C26 C25 C24 116.6(5)
C26 C25 C29 122.1(5)
C24 C25 C29 121.0(5)
C25 C26 C27 126.0(5)
C26 C27 C28 114.6(5)
C26 C27 C33 122.4(5)
C28 C27 C33 122.7(5)
C23 C28 C27 122.5(5)
C32 C29 C30 108.8(5)
C32 C29 C31 108.5(5)
C30 C29 C31 107.6(5)
C32 C29 C25 109.9(5)
C30 C29 C25 110.1(5)
C31 C29 C25 111.9(5)
C27 C33 C35 113.6(5)
C27 C33 C34 111.6(5)
C35 C33 C34 107.5(5)
C27 C33 C36 107.5(5)
C35 C33 C36 108.7(5)
C34 C33 C36 107.7(5)
C43 C42 N1 113.3(5)
C48 C43 C44 119.7(6)
C48 C43 C42 119.5(5)
C44 C43 C42 120.7(5)
C44 O44 V1 132.6(3)
O44 C44 C43 120.9(5)
O44 C44 C45 118.9(5)
C43 C44 C45 120.1(5)
C46 C45 C44 117.2(5)
C46 C45 C49 121.8(5)
C44 C45 C49 121.0(5)
C47 C46 C45 124.0(6)
C46 C47 C48 117.3(5)
C46 C47 C53 122.6(5)
C48 C47 C53 120.1(5)
C43 C48 C47 121.7(5)
C51 C49 C52 107.3(5)
C51 C49 C45 109.9(5)
C52 C49 C45 111.8(5)
C51 C49 C50 109.9(5)
C52 C49 C50 108.1(5)
C45 C49 C50 109.9(4)
C54 C53 C55 109.0(5)
C54 C53 C47 109.8(5)
C55 C53 C47 111.9(5)
C54 C53 C56 108.4(5)
C55 C53 C56 108.0(5)
C47 C53 C56 109.7(5)
C62 O62 V1 127.8(4)
O62 C62 C63 125.8(5)
O62 C62 C61 114.6(6)
C63 C62 C61 119.5(5)
C62 C63 C64 124.2(5)
C64 O64 V1 127.1(3)
O64 C64 C63 124.7(5)
O64 C64 C65 115.4(5)
C63 C64 C65 119.9(5)
O144 V2 O124 161.56(17)
O144 V2 O104 93.95(18)
O124 V2 O104 98.46(17)
O144 V2 O162 98.47(17)
O124 V2 O162 95.90(17)
O104 V2 O162 86.30(17)
O144 V2 O164 82.78(17)
O124 V2 O164 86.33(16)
O104 V2 O164 172.66(15)
O162 V2 O164 87.68(16)
O144 V2 N101 81.81(16)
O124 V2 N101 84.63(16)
O104 V2 N101 89.89(16)
O162 V2 N101 176.19(17)
O164 V2 N101 96.12(16)
C122 N101 C142 108.0(4)
C122 N101 C102 106.4(4)
C142 N101 C102 109.7(4)
C122 N101 V2 115.6(3)
C142 N101 V2 107.6(3)
C102 N101 V2 109.5(3)
N101 C102 C103 112.7(4)
C104 C103 C108 119.0(5)
C104 C103 C102 121.6(5)
C108 C103 C102 119.3(5)
C104 O104 V2 134.9(4)
O104 C104 C103 120.7(5)
O104 C104 C105 118.1(5)
C103 C104 C105 121.2(5)
C106 C105 C104 116.9(5)
C106 C105 C109 123.1(5)
C104 C105 C109 120.0(5)
C107 C106 C105 124.3(6)
C106 C107 C108 116.5(5)
C106 C107 C113 123.6(5)
C108 C107 C113 119.9(5)
C103 C108 C107 122.1(5)
C112 C109 C105 112.0(5)
C112 C109 C111 108.1(5)
C105 C109 C111 110.1(5)
C112 C109 C110 106.5(6)
C105 C109 C110 111.2(5)
C111 C109 C110 108.8(5)
C115 C113 C114 108.8(5)
C115 C113 C116 108.1(5)
C114 C113 C116 109.2(5)
C115 C113 C107 112.0(5)
C114 C113 C107 109.1(4)
C116 C113 C107 109.6(5)
N101 C122 C123 114.3(4)
C128 C123 C124 120.4(5)
C128 C123 C122 121.7(5)
C124 C123 C122 117.3(5)
C124 O124 V2 134.7(4)
O124 C124 C123 117.2(5)
O124 C124 C125 122.5(5)
C123 C124 C125 120.3(5)
C126 C125 C124 115.4(5)
C126 C125 C129 124.1(5)
C124 C125 C129 120.3(5)
C125 C126 C127 125.8(5)
C126 C127 C128 116.5(5)
C126 C127 C133 122.9(5)
C128 C127 C133 120.6(5)
C123 C128 C127 121.5(5)
C125 C129 C132 110.8(5)
C125 C129 C131 109.3(5)
C132 C129 C131 110.1(5)
C125 C129 C130 111.3(5)
C132 C129 C130 108.0(5)
C131 C129 C130 107.3(5)
C136 C133 C135 108.9(5)
C136 C133 C134 108.6(5)
C135 C133 C134 107.4(5)
C136 C133 C127 111.1(5)
C135 C133 C127 112.6(5)
C134 C133 C127 108.1(4)
N101 C142 C143 116.6(4)
C148 C143 C144 118.5(5)
C148 C143 C142 118.4(5)
C144 C143 C142 123.1(5)
C144 O144 V2 134.9(3)
O144 C144 C143 118.8(5)
O144 C144 C145 120.3(5)
C143 C144 C145 120.7(6)
C146 C145 C144 117.1(5)
C146 C145 C149 121.4(5)
C144 C145 C149 121.5(6)
C147 C146 C145 123.9(5)
C148 C147 C146 116.3(6)
C148 C147 C153 120.4(5)
C146 C147 C153 123.3(5)
C147 C148 C143 122.9(5)
C151 C149 C152 108.8(5)
C151 C149 C145 110.7(5)
C152 C149 C145 112.6(6)
C151 C149 C150 108.7(6)
C152 C149 C150 105.9(5)
C145 C149 C150 109.9(5)
C155 C153 C156 109.7(5)
C155 C153 C147 112.1(5)
C156 C153 C147 110.0(5)
C155 C153 C154 108.6(5)
C156 C153 C154 107.7(5)
C147 C153 C154 108.6(5)
C162 O162 V2 128.7(4)
O162 C162 C163 125.4(5)
O162 C162 C161 112.4(6)
C163 C162 C161 122.2(5)
C162 C163 C164 124.3(5)
C164 O164 V2 126.2(4)
O164 C164 C163 124.3(6)
O164 C164 C165 117.2(5)
C163 C164 C165 118.4(5)

loop_
_geom_bond_atom_site_label_1
_geom_bond_atom_site_label_2
_geom_bond_distance
V1 O24 1.832(4)
V1 O4 1.832(4)
V1 O44 1.861(4)
V1 O62 1.967(4)
V1 O64 2.059(4)
V1 N1 2.178(4)
N1 C22 1.490(7)
N1 C2 1.497(7)
N1 C42 1.520(7)
C2 C3 1.503(8)
C3 C4 1.387(7)
C3 C8 1.398(8)
O4 C4 1.345(7)
C4 C5 1.396(8)
C5 C6 1.393(8)
C5 C9 1.550(8)
C6 C7 1.388(8)
C7 C8 1.386(8)
C7 C13 1.535(8)
C9 C10 1.524(8)
C9 C12 1.538(9)
C9 C11 1.557(8)
C13 C15 1.500(8)
C13 C16 1.519(9)
C13 C14 1.557(8)
C22 C23 1.503(7)
C23 C28 1.379(7)
C23 C24 1.388(8)
O24 C24 1.347(6)
C24 C25 1.422(8)
C25 C26 1.371(8)
C25 C29 1.554(8)
C26 C27 1.400(8)
C27 C28 1.403(8)
C27 C33 1.510(8)
C29 C32 1.524(8)
C29 C30 1.537(9)
C29 C31 1.537(8)
C33 C35 1.518(9)
C33 C34 1.555(8)
C33 C36 1.560(9)
C42 C43 1.514(8)
C43 C48 1.392(7)
C43 C44 1.411(7)
O44 C44 1.342(6)
C44 C45 1.417(8)
C45 C46 1.402(8)
C45 C49 1.538(7)
C46 C47 1.387(8)
C47 C48 1.398(8)
C47 C53 1.541(8)
C49 C51 1.525(8)
C49 C52 1.533(8)
C49 C50 1.550(8)
C53 C54 1.528(8)
C53 C55 1.532(8)
C53 C56 1.557(8)
C61 C62 1.498(8)
O62 C62 1.283(7)
C62 C63 1.392(8)
C63 C64 1.395(8)
O64 C64 1.271(6)
C64 C65 1.494(8)
V2 O144 1.836(4)
V2 O124 1.843(4)
V2 O104 1.854(4)
V2 O162 1.960(4)
V2 O164 2.056(4)
V2 N101 2.185(4)
N101 C122 1.484(7)
N101 C142 1.486(7)
N101 C102 1.517(6)
C102 C103 1.519(8)
C103 C104 1.390(7)
C103 C108 1.392(7)
O104 C104 1.342(6)
C104 C105 1.417(8)
C105 C106 1.392(7)
C105 C109 1.528(8)
C106 C107 1.385(8)
C107 C108 1.408(8)
C107 C113 1.544(7)
C109 C112 1.517(9)
C109 C111 1.533(8)
C109 C110 1.550(8)
C113 C115 1.523(8)
C113 C114 1.525(8)
C113 C116 1.538(8)
C122 C123 1.513(7)
C123 C128 1.374(7)
C123 C124 1.396(8)
O124 C124 1.349(6)
C124 C125 1.438(8)
C125 C126 1.380(8)
C125 C129 1.514(8)
C126 C127 1.387(8)
C127 C128 1.396(7)
C127 C133 1.540(8)
C129 C132 1.530(8)
C129 C131 1.533(9)
C129 C130 1.539(8)
C133 C136 1.527(8)
C133 C135 1.528(8)
C133 C134 1.536(9)
C142 C143 1.515(7)
C143 C148 1.387(8)
C143 C144 1.398(7)
O144 C144 1.346(7)
C144 C145 1.403(8)
C145 C146 1.394(9)
C145 C149 1.533(8)
C146 C147 1.390(8)
C147 C148 1.387(8)
C147 C153 1.540(9)
C149 C151 1.523(9)
C149 C152 1.530(9)
C149 C150 1.578(9)
C153 C155 1.516(8)
C153 C156 1.530(8)
C153 C154 1.551(8)
C161 C162 1.515(8)
O162 C162 1.299(7)
C162 C163 1.364(9)
C163 C164 1.415(8)
O164 C164 1.266(6)
C164 C165 1.506(8)
